data_7024522
loop_
_publ_author_name
'Sun, Yan'
'Zhang, Zhengxing'
'Wang, Xu'
'Li, Xiaoqing'
'Weng, Linhong'
'Zhou, Xigeng'

_publ_section_title
;
 Isocyanate diinsertion into the N-H bond of the 2-pyridylamino ligand of
 organolanthanides.
;
_journal_issue 1
_journal_name_full 'Dalton transactions (Cambridge, England : 2003)'
_journal_page_first 221
_journal_page_last 226
_journal_paper_doi 10.1039/b918181d
_journal_volume 39
_journal_year 2010
_chemical_formula_sum 'C33 H33 N4 O3 Yb'
_chemical_formula_weight 706.67
_chemical_name_systematic
;
?
;
_space_group_IT_number 14
_symmetry_cell_setting monoclinic
_symmetry_space_group_name_Hall '-P 2yn'
_symmetry_space_group_name_H-M 'P 1 21/n 1'
_atom_sites_solution_hydrogens geom
_atom_sites_solution_primary direct
_atom_sites_solution_secondary difmap
_audit_creation_method SHELXL-97
_cell_angle_alpha 90.00
_cell_angle_beta 94.882(5)
_cell_angle_gamma 90.00
_cell_formula_units_Z 4
_cell_length_a 9.809(4)
_cell_length_b 11.794(5)
_cell_length_c 26.003(10)
_cell_measurement_reflns_used 947
_cell_measurement_temperature 293(2)
_cell_measurement_theta_max 26.235
_cell_measurement_theta_min 2.334
_cell_volume 2997(2)
_computing_cell_refinement 'Bruker SMART'
_computing_data_collection 'Bruker SMART'
_computing_data_reduction 'Bruker SHELXTL'
_computing_molecular_graphics 'Bruker SHELXTL'
_computing_publication_material 'Bruker SHELXTL'
_computing_structure_refinement 'SHELXL-97 (Sheldrick, 1997)'
_computing_structure_solution 'SHELXS-97 (Sheldrick, 1990)'
_diffrn_ambient_temperature 293(2)
_diffrn_measured_fraction_theta_full 0.997
_diffrn_measured_fraction_theta_max 0.997
_diffrn_measurement_device_type 'CCD area detector'
_diffrn_measurement_method 'phi and omega scans'
_diffrn_radiation_monochromator graphite
_diffrn_radiation_source 'fine-focus sealed tube'
_diffrn_radiation_type MoK\a
_diffrn_radiation_wavelength 0.71073
_diffrn_reflns_av_R_equivalents 0.0218
_diffrn_reflns_av_sigmaI/netI 0.0329
_diffrn_reflns_limit_h_max 11
_diffrn_reflns_limit_h_min -11
_diffrn_reflns_limit_k_max 12
_diffrn_reflns_limit_k_min -14
_diffrn_reflns_limit_l_max 30
_diffrn_reflns_limit_l_min -28
_diffrn_reflns_number 12228
_diffrn_reflns_theta_full 25.01
_diffrn_reflns_theta_max 25.01
_diffrn_reflns_theta_min 1.57
_exptl_absorpt_coefficient_mu 3.160
_exptl_absorpt_correction_T_max 0.6486
_exptl_absorpt_correction_T_min 0.4508
_exptl_absorpt_correction_type multi-scan
_exptl_absorpt_process_details sadabs
_exptl_crystal_colour yellow
_exptl_crystal_density_diffrn 1.566
_exptl_crystal_density_method 'not measured'
_exptl_crystal_description prism
_exptl_crystal_F_000 1412
_exptl_crystal_size_max 0.30
_exptl_crystal_size_mid 0.25
_exptl_crystal_size_min 0.15
_refine_diff_density_max 0.702
_refine_diff_density_min -0.967
_refine_diff_density_rms 0.080
_refine_ls_extinction_coef 0.00242(14)
_refine_ls_extinction_expression Fc^*^=kFc[1+0.001xFc^2^\l^3^/sin(2\q)]^-1/4^
_refine_ls_extinction_method SHELXL
_refine_ls_goodness_of_fit_ref 1.147
_refine_ls_hydrogen_treatment mixed
_refine_ls_matrix_type full
_refine_ls_number_parameters 374
_refine_ls_number_reflns 5259
_refine_ls_number_restraints 25
_refine_ls_restrained_S_all 1.151
_refine_ls_R_factor_all 0.0382
_refine_ls_R_factor_gt 0.0311
_refine_ls_shift/su_max 0.003
_refine_ls_shift/su_mean 0.000
_refine_ls_structure_factor_coef Fsqd
_refine_ls_weighting_details 'calc w=1/[\s^2^(Fo^2^)+(0.0184P)^2^+5.5854P] where P=(Fo^2^+2Fc^2^)/3'
_refine_ls_weighting_scheme calc
_refine_ls_wR_factor_gt 0.0693
_refine_ls_wR_factor_ref 0.0717
_reflns_number_gt 4595
_reflns_number_total 5259
_reflns_threshold_expression >2sigma(I)
_cod_data_source_file b918181d.txt
_cod_data_source_block f71128b
_cod_depositor_comments
;
The following automatic conversions were performed:

'_symmetry_cell_setting' value 'Monoclinic' changed to 'monoclinic'
according to /home/saulius/struct/CIF-dictionaries/cif_core.dic
dictionary named 'cif_core.dic' version 2.4.2 from 2011-04-26.

Automatic conversion script
Id: cif_fix_values 1891 2012-01-12 08:04:46Z andrius 
;
_cod_original_sg_symbol_H-M P2(1)/n
_cod_database_code 7024522

loop_
_symmetry_equiv_pos_as_xyz
'x, y, z'
'-x+1/2, y+1/2, -z+1/2'
'-x, -y, -z'
'x-1/2, -y-1/2, z-1/2'

loop_
_atom_site_label
_atom_site_type_symbol
_atom_site_fract_x
_atom_site_fract_y
_atom_site_fract_z
_atom_site_U_iso_or_equiv
_atom_site_adp_type
_atom_site_occupancy
_atom_site_symmetry_multiplicity
_atom_site_calc_flag
_atom_site_refinement_flags
Yb1 Yb 1.055307(18) 0.584022(16) 0.157901(7) 0.03385(9) Uani 1 1 d .
N1 N 0.9445(4) 0.7417(3) 0.19625(14) 0.0430(9) Uani 1 1 d .
N2 N 0.8212(4) 0.5924(3) 0.16902(14) 0.0395(9) Uani 1 1 d .
N3 N 0.7233(4) 0.4407(3) 0.12129(15) 0.0400(9) Uani 1 1 d .
N4 N 0.8303(4) 0.2698(3) 0.10963(19) 0.0517(11) Uani 1 1 d D
H4' H 0.751(3) 0.244(4) 0.101(2) 0.062 Uiso 1 1 d D
O1 O 0.5933(3) 0.5912(3) 0.13971(16) 0.0568(9) Uani 1 1 d .
O2 O 0.9581(3) 0.4163(3) 0.13704(14) 0.0497(8) Uani 1 1 d .
C1 C 1.1070(10) 0.5653(6) 0.0616(2) 0.082(2) Uani 1 1 d .
H1 H 1.1087 0.4925 0.0478 0.098 Uiso 1 1 calc R
C2 C 1.2139(8) 0.6203(8) 0.0843(3) 0.085(2) Uani 1 1 d .
H2 H 1.3025 0.5920 0.0895 0.102 Uiso 1 1 calc R
C3 C 1.1729(9) 0.7234(6) 0.0983(2) 0.082(2) Uani 1 1 d .
H3 H 1.2291 0.7785 0.1146 0.098 Uiso 1 1 calc R
C4 C 1.0361(9) 0.7352(6) 0.0849(2) 0.081(2) Uani 1 1 d .
H4 H 0.9827 0.7985 0.0903 0.098 Uiso 1 1 calc R
C5 C 0.9925(8) 0.6341(8) 0.0617(2) 0.088(2) Uani 1 1 d .
H5 H 0.9038 0.6160 0.0489 0.106 Uiso 1 1 calc R
C6 C 1.1322(7) 0.4661(8) 0.2414(3) 0.082(2) Uani 1 1 d .
H6 H 1.0707 0.4122 0.2515 0.099 Uiso 1 1 calc R
C7 C 1.1396(9) 0.5780(10) 0.2570(2) 0.101(3) Uani 1 1 d .
H7 H 1.0852 0.6133 0.2799 0.121 Uiso 1 1 calc R
C8 C 1.2449(8) 0.6279(6) 0.2319(3) 0.084(2) Uani 1 1 d .
H8 H 1.2725 0.7032 0.2345 0.101 Uiso 1 1 calc R
C9 C 1.3000(6) 0.5454(7) 0.2027(3) 0.0715(18) Uani 1 1 d .
H9 H 1.3729 0.5552 0.1825 0.086 Uiso 1 1 calc R
C10 C 1.2314(6) 0.4485(6) 0.2082(2) 0.0667(16) Uani 1 1 d .
H10 H 1.2484 0.3803 0.1920 0.080 Uiso 1 1 calc R
C11 C 0.8185(5) 0.6963(4) 0.19385(17) 0.0389(10) Uani 1 1 d .
C12 C 0.7121(5) 0.7489(5) 0.2170(2) 0.0562(13) Uani 1 1 d .
H12 H 0.6257 0.7161 0.2158 0.067 Uiso 1 1 calc R
C13 C 0.7388(6) 0.8509(5) 0.2415(2) 0.0644(16) Uani 1 1 d .
H13 H 0.6697 0.8876 0.2573 0.077 Uiso 1 1 calc R
C14 C 0.8668(6) 0.8992(5) 0.2427(2) 0.0633(15) Uani 1 1 d .
H14 H 0.8847 0.9688 0.2587 0.076 Uiso 1 1 calc R
C15 C 0.9668(6) 0.8422(4) 0.2199(2) 0.0528(13) Uani 1 1 d .
H15 H 1.0537 0.8742 0.2207 0.063 Uiso 1 1 calc R
C16 C 0.7071(5) 0.5494(4) 0.14461(18) 0.0384(10) Uani 1 1 d .
C17 C 0.6027(5) 0.3937(4) 0.0923(2) 0.0438(11) Uani 1 1 d .
C18 C 0.5975(6) 0.3928(5) 0.0392(2) 0.0589(14) Uani 1 1 d .
H18 H 0.6702 0.4210 0.0224 0.071 Uiso 1 1 calc R
C19 C 0.4830(7) 0.3496(5) 0.0113(3) 0.0748(18) Uani 1 1 d .
H19 H 0.4800 0.3465 -0.0245 0.090 Uiso 1 1 calc R
C20 C 0.3752(7) 0.3119(6) 0.0357(3) 0.0755(19) Uani 1 1 d .
H20 H 0.2977 0.2848 0.0164 0.091 Uiso 1 1 calc R
C21 C 0.3790(6) 0.3132(5) 0.0881(3) 0.0743(19) Uani 1 1 d .
H21 H 0.3045 0.2867 0.1044 0.089 Uiso 1 1 calc R
C22 C 0.4947(5) 0.3541(5) 0.1176(2) 0.0562(14) Uani 1 1 d .
H22 H 0.4984 0.3545 0.1535 0.067 Uiso 1 1 calc R
C23 C 0.8427(5) 0.3771(4) 0.12327(18) 0.0395(10) Uani 1 1 d .
C24 C 0.9440(5) 0.1993(4) 0.1011(2) 0.0444(11) Uani 1 1 d .
C25 C 0.9754(6) 0.1812(5) 0.0511(2) 0.0625(15) Uani 1 1 d .
H25 H 0.9266 0.2191 0.0241 0.075 Uiso 1 1 calc R
C26 C 1.0777(7) 0.1081(6) 0.0409(3) 0.0751(18) Uani 1 1 d .
H26 H 1.0983 0.0963 0.0071 0.090 Uiso 1 1 calc R
C27 C 1.1498(7) 0.0524(5) 0.0805(3) 0.0750(19) Uani 1 1 d .
H27 H 1.2185 0.0018 0.0735 0.090 Uiso 1 1 calc R
C28 C 1.1214(7) 0.0705(5) 0.1296(3) 0.078(2) Uani 1 1 d .
H28 H 1.1717 0.0331 0.1564 0.094 Uiso 1 1 calc R
C29 C 1.0176(6) 0.1448(5) 0.1406(2) 0.0629(15) Uani 1 1 d .
H29 H 0.9985 0.1572 0.1746 0.075 Uiso 1 1 calc R
O3 O 0.6447(7) 1.0809(5) 0.0903(3) 0.130(2) Uani 1 1 d .
C30 C 0.698(2) 0.9904(15) 0.0730(10) 0.42(2) Uani 1 1 d U
H30A H 0.7937 0.9896 0.0855 0.498 Uiso 1 1 calc R
H30B H 0.6936 0.9970 0.0357 0.498 Uiso 1 1 calc R
C31 C 0.6434(15) 0.8864(10) 0.0844(6) 0.168(5) Uani 1 1 d U
H31A H 0.6308 0.8382 0.0541 0.202 Uiso 1 1 calc R
H31B H 0.6993 0.8474 0.1114 0.202 Uiso 1 1 calc R
C32 C 0.5235(12) 0.9204(10) 0.1004(9) 0.246(11) Uani 1 1 d U
H32A H 0.4931 0.8715 0.1271 0.295 Uiso 1 1 calc R
H32B H 0.4526 0.9259 0.0721 0.295 Uiso 1 1 calc R
C33 C 0.567(2) 1.0328(13) 0.1206(7) 0.267(11) Uani 1 1 d U
H33A H 0.4865 1.0797 0.1240 0.321 Uiso 1 1 calc R
H33B H 0.6146 1.0245 0.1546 0.321 Uiso 1 1 calc R

loop_
_atom_site_aniso_label
_atom_site_aniso_U_11
_atom_site_aniso_U_22
_atom_site_aniso_U_33
_atom_site_aniso_U_23
_atom_site_aniso_U_13
_atom_site_aniso_U_12
Yb1 0.02947(12) 0.03880(13) 0.03323(12) -0.00143(9) 0.00231(7) -0.00062(9)
N1 0.040(2) 0.047(2) 0.041(2) -0.0154(19) 0.0007(16) -0.0025(19)
N2 0.0314(19) 0.042(2) 0.045(2) -0.0123(18) 0.0043(16) -0.0032(17)
N3 0.032(2) 0.035(2) 0.051(2) -0.0077(17) -0.0006(17) -0.0013(15)
N4 0.038(2) 0.036(2) 0.080(3) -0.013(2) 0.000(2) -0.0033(18)
O1 0.0345(19) 0.046(2) 0.088(3) -0.0152(19) -0.0035(17) 0.0058(16)
O2 0.0356(18) 0.0386(17) 0.074(2) -0.0099(17) -0.0008(16) 0.0013(15)
C1 0.132(7) 0.072(5) 0.045(3) -0.004(3) 0.028(4) 0.006(5)
C2 0.074(5) 0.125(7) 0.061(4) 0.018(4) 0.032(4) 0.014(5)
C3 0.107(6) 0.076(5) 0.065(4) 0.014(4) 0.018(4) -0.043(4)
C4 0.120(6) 0.071(5) 0.056(4) 0.028(3) 0.028(4) 0.035(4)
C5 0.078(5) 0.139(7) 0.044(3) 0.031(4) -0.011(3) -0.027(5)
C6 0.047(4) 0.126(6) 0.071(4) 0.049(5) -0.010(3) -0.006(4)
C7 0.093(6) 0.170(9) 0.035(3) -0.003(5) -0.012(3) 0.059(6)
C8 0.089(5) 0.075(4) 0.079(5) -0.003(4) -0.048(4) -0.006(4)
C9 0.034(3) 0.106(5) 0.072(4) 0.023(4) -0.007(3) 0.002(3)
C10 0.056(4) 0.070(4) 0.071(4) 0.011(3) -0.014(3) 0.016(3)
C11 0.036(2) 0.045(3) 0.035(2) -0.006(2) 0.0022(19) 0.004(2)
C12 0.041(3) 0.068(3) 0.060(3) -0.021(3) 0.007(2) 0.002(3)
C13 0.059(4) 0.070(4) 0.065(4) -0.025(3) 0.008(3) 0.018(3)
C14 0.068(4) 0.060(4) 0.061(3) -0.027(3) 0.000(3) 0.004(3)
C15 0.050(3) 0.056(3) 0.053(3) -0.016(3) 0.001(2) -0.008(2)
C16 0.033(3) 0.036(2) 0.048(3) 0.002(2) 0.009(2) -0.0022(19)
C17 0.037(3) 0.032(3) 0.061(3) -0.009(2) -0.004(2) -0.0013(19)
C18 0.064(4) 0.059(4) 0.053(3) 0.001(3) -0.003(3) -0.013(3)
C19 0.074(5) 0.063(4) 0.081(4) -0.007(3) -0.027(4) -0.009(3)
C20 0.057(4) 0.068(4) 0.096(5) -0.028(4) -0.024(4) 0.003(3)
C21 0.044(3) 0.067(4) 0.112(6) -0.026(4) 0.011(3) -0.015(3)
C22 0.043(3) 0.057(3) 0.070(4) -0.018(3) 0.010(3) -0.010(2)
C23 0.038(3) 0.038(2) 0.043(3) 0.001(2) 0.006(2) 0.000(2)
C24 0.041(3) 0.033(2) 0.059(3) -0.006(2) 0.000(2) -0.003(2)
C25 0.066(4) 0.062(4) 0.060(4) 0.007(3) 0.009(3) 0.005(3)
C26 0.076(4) 0.073(4) 0.079(4) -0.009(3) 0.025(4) 0.007(3)
C27 0.060(4) 0.047(3) 0.120(6) -0.020(4) 0.016(4) 0.004(3)
C28 0.070(4) 0.059(4) 0.100(5) 0.010(4) -0.026(4) 0.013(3)
C29 0.068(4) 0.067(4) 0.051(3) -0.002(3) -0.006(3) 0.007(3)
O3 0.110(5) 0.078(4) 0.209(8) -0.019(5) 0.049(5) -0.026(3)
C30 0.48(3) 0.187(15) 0.64(4) -0.26(2) 0.44(3) -0.230(19)
C31 0.166(12) 0.110(9) 0.227(15) -0.008(9) 0.010(11) 0.003(9)
C32 0.081(7) 0.103(9) 0.55(3) 0.010(13) 0.028(14) -0.015(7)
C33 0.40(3) 0.148(13) 0.28(2) -0.066(13) 0.20(2) -0.103(16)

loop_
_atom_type_symbol
_atom_type_description
_atom_type_scat_dispersion_real
_atom_type_scat_dispersion_imag
_atom_type_scat_source
C C 0.0033 0.0016 'International Tables Vol C Tables 4.2.6.8 and 6.1.1.4'
H H 0.0000 0.0000 'International Tables Vol C Tables 4.2.6.8 and 6.1.1.4'
N N 0.0061 0.0033 'International Tables Vol C Tables 4.2.6.8 and 6.1.1.4'
O O 0.0106 0.0060 'International Tables Vol C Tables 4.2.6.8 and 6.1.1.4'
Yb Yb -0.3850 5.5486 'International Tables Vol C Tables 4.2.6.8 and 6.1.1.4'

loop_
_geom_angle_atom_site_label_1
_geom_angle_atom_site_label_2
_geom_angle_atom_site_label_3
_geom_angle
O2 Yb1 N2 70.46(12)
O2 Yb1 N1 125.64(13)
N2 Yb1 N1 55.61(12)
O2 Yb1 C5 84.6(2)
N2 Yb1 C5 87.4(2)
N1 Yb1 C5 98.3(2)
O2 Yb1 C3 127.99(19)
N2 Yb1 C3 122.5(2)
N1 Yb1 C3 89.8(2)
C5 Yb1 C3 50.3(2)
O2 Yb1 C4 115.2(2)
N2 Yb1 C4 92.9(2)
N1 Yb1 C4 76.44(18)
C5 Yb1 C4 31.0(2)
C3 Yb1 C4 30.4(2)
O2 Yb1 C2 103.6(2)
N2 Yb1 C2 137.6(2)
N1 Yb1 C2 119.7(2)
C5 Yb1 C2 50.3(2)
C3 Yb1 C2 29.9(2)
C4 Yb1 C2 50.3(2)
O2 Yb1 C1 78.8(2)
N2 Yb1 C1 113.3(2)
N1 Yb1 C1 126.44(19)
C5 Yb1 C1 30.9(2)
C3 Yb1 C1 49.3(2)
C4 Yb1 C1 50.6(2)
C2 Yb1 C1 29.5(2)
O2 Yb1 C8 127.92(19)
N2 Yb1 C8 123.0(2)
N1 Yb1 C8 82.0(2)
C5 Yb1 C8 139.6(3)
C3 Yb1 C8 89.4(3)
C4 Yb1 C8 113.9(3)
C2 Yb1 C8 94.4(3)
C1 Yb1 C8 122.7(3)
O2 Yb1 C9 108.02(19)
N2 Yb1 C9 145.53(17)
N1 Yb1 C9 112.2(2)
C5 Yb1 C9 127.1(2)
C3 Yb1 C9 86.5(2)
C4 Yb1 C9 116.8(2)
C2 Yb1 C9 76.9(2)
C1 Yb1 C9 99.6(3)
C8 Yb1 C9 30.4(2)
O2 Yb1 C10 80.30(17)
N2 Yb1 C10 125.19(18)
N1 Yb1 C10 124.42(18)
C5 Yb1 C10 135.5(3)
C3 Yb1 C10 112.1(3)
C4 Yb1 C10 141.9(2)
C2 Yb1 C10 93.3(2)
C1 Yb1 C10 104.7(2)
C8 Yb1 C10 49.8(2)
C9 Yb1 C10 29.65(19)
O2 Yb1 C6 79.6(2)
N2 Yb1 C6 97.80(18)
N1 Yb1 C6 100.0(2)
C5 Yb1 C6 160.6(3)
C3 Yb1 C6 135.7(2)
C4 Yb1 C6 164.1(3)
C2 Yb1 C6 123.1(2)
C1 Yb1 C6 133.0(3)
C8 Yb1 C6 50.3(2)
C9 Yb1 C6 49.7(2)
C10 Yb1 C6 30.2(2)
C11 N1 C15 119.1(4)
C11 N1 Yb1 96.8(3)
C15 N1 Yb1 143.8(3)
C16 N2 C11 120.5(4)
C16 N2 Yb1 135.6(3)
C11 N2 Yb1 98.8(3)
C23 N3 C16 126.2(4)
C23 N3 C17 117.3(4)
C16 N3 C17 116.4(4)
C23 N4 C24 123.2(4)
C23 N4 H4' 119(4)
C24 N4 H4' 118(4)
C23 O2 Yb1 138.9(3)
C2 C1 C5 108.8(7)
C2 C1 Yb1 75.1(4)
C5 C1 Yb1 73.9(4)
C2 C1 H1 125.6
C5 C1 H1 125.6
Yb1 C1 H1 117.3
C1 C2 C3 108.7(7)
C1 C2 Yb1 75.4(4)
C3 C2 Yb1 74.8(4)
C1 C2 H2 125.7
C3 C2 H2 125.7
Yb1 C2 H2 116.2
C2 C3 C4 109.6(7)
C2 C3 Yb1 75.3(4)
C4 C3 Yb1 74.9(4)
C2 C3 H3 125.2
C4 C3 H3 125.2
Yb1 C3 H3 116.5
C3 C4 C5 106.5(6)
C3 C4 Yb1 74.7(3)
C5 C4 Yb1 74.2(4)
C3 C4 H4 126.8
C5 C4 H4 126.8
Yb1 C4 H4 116.6
C4 C5 C1 106.5(7)
C4 C5 Yb1 74.8(3)
C1 C5 Yb1 75.1(4)
C4 C5 H5 126.7
C1 C5 H5 126.7
Yb1 C5 H5 115.7
C10 C6 C7 108.0(7)
C10 C6 Yb1 74.3(3)
C7 C6 Yb1 75.1(4)
C10 C6 H6 126.0
C7 C6 H6 126.0
Yb1 C6 H6 116.6
C6 C7 C8 106.6(7)
C6 C7 Yb1 74.5(4)
C8 C7 Yb1 73.4(4)
C6 C7 H7 126.7
C8 C7 H7 126.7
Yb1 C7 H7 117.5
C9 C8 C7 107.6(7)
C9 C8 Yb1 75.0(3)
C7 C8 Yb1 75.7(4)
C9 C8 H8 126.2
C7 C8 H8 126.2
Yb1 C8 H8 115.3
C10 C9 C8 108.7(6)
C10 C9 Yb1 75.3(3)
C8 C9 Yb1 74.5(3)
C10 C9 H9 125.6
C8 C9 H9 125.6
Yb1 C9 H9 116.5
C9 C10 C6 109.1(7)
C9 C10 Yb1 75.1(3)
C6 C10 Yb1 75.4(3)
C9 C10 H10 125.4
C6 C10 H10 125.4
Yb1 C10 H10 116.0
N1 C11 N2 108.7(4)
N1 C11 C12 121.5(4)
N2 C11 C12 129.7(4)
N1 C11 Yb1 55.8(2)
N2 C11 Yb1 53.0(2)
C12 C11 Yb1 173.3(3)
C13 C12 C11 118.0(5)
C13 C12 H12 121.0
C11 C12 H12 121.0
C12 C13 C14 120.7(5)
C12 C13 H13 119.7
C14 C13 H13 119.7
C15 C14 C13 118.2(5)
C15 C14 H14 120.9
C13 C14 H14 120.9
N1 C15 C14 122.5(5)
N1 C15 H15 118.7
C14 C15 H15 118.7
O1 C16 N2 128.2(4)
O1 C16 N3 116.9(4)
N2 C16 N3 114.9(4)
C18 C17 C22 120.9(5)
C18 C17 N3 118.8(5)
C22 C17 N3 120.3(5)
C17 C18 C19 119.3(6)
C17 C18 H18 120.4
C19 C18 H18 120.4
C20 C19 C18 120.5(7)
C20 C19 H19 119.7
C18 C19 H19 119.7
C19 C20 C21 120.6(6)
C19 C20 H20 119.7
C21 C20 H20 119.7
C20 C21 C22 120.4(6)
C20 C21 H21 119.8
C22 C21 H21 119.8
C17 C22 C21 118.4(6)
C17 C22 H22 120.8
C21 C22 H22 120.8
O2 C23 N4 119.7(4)
O2 C23 N3 123.6(4)
N4 C23 N3 116.8(4)
C29 C24 C25 119.4(5)
C29 C24 N4 121.9(5)
C25 C24 N4 118.6(5)
C26 C25 C24 120.5(6)
C26 C25 H25 119.7
C24 C25 H25 119.7
C25 C26 C27 120.0(6)
C25 C26 H26 120.0
C27 C26 H26 120.0
C28 C27 C26 120.1(6)
C28 C27 H27 119.9
C26 C27 H27 119.9
C27 C28 C29 120.5(6)
C27 C28 H28 119.7
C29 C28 H28 119.7
C24 C29 C28 119.5(6)
C24 C29 H29 120.3
C28 C29 H29 120.3
C33 O3 C30 97.5(11)
O3 C30 C31 119.2(13)
O3 C30 H30A 107.5
C31 C30 H30A 107.5
O3 C30 H30B 107.5
C31 C30 H30B 107.5
H30A C30 H30B 107.0
C32 C31 C30 99.5(13)
C32 C31 H31A 111.9
C30 C31 H31A 111.9
C32 C31 H31B 111.9
C30 C31 H31B 111.9
H31A C31 H31B 109.6
C31 C32 C33 98.5(12)
C31 C32 H32A 112.1
C33 C32 H32A 112.1
C31 C32 H32B 112.1
C33 C32 H32B 112.1
H32A C32 H32B 109.7
O3 C33 C32 110.3(14)
O3 C33 H33A 109.6
C32 C33 H33A 109.6
O3 C33 H33B 109.6
C32 C33 H33B 109.6
H33A C33 H33B 108.1

loop_
_geom_bond_atom_site_label_1
_geom_bond_atom_site_label_2
_geom_bond_distance
Yb1 O2 2.242(3)
Yb1 N2 2.341(4)
Yb1 N1 2.412(4)
Yb1 C5 2.592(6)
Yb1 C3 2.597(6)
Yb1 C4 2.599(6)
Yb1 C2 2.604(6)
Yb1 C1 2.607(6)
Yb1 C8 2.611(6)
Yb1 C9 2.617(5)
Yb1 C10 2.619(5)
Yb1 C6 2.633(6)
N1 C11 1.344(6)
N1 C15 1.345(6)
N2 C16 1.339(6)
N2 C11 1.386(6)
N3 C23 1.388(6)
N3 C16 1.433(6)
N3 C17 1.457(6)
N4 C23 1.318(6)
N4 C24 1.423(6)
N4 H4' 0.84(2)
O1 C16 1.217(5)
O2 C23 1.246(6)
C1 C2 1.328(11)
C1 C5 1.386(11)
C1 H1 0.9300
C2 C3 1.342(10)
C2 H2 0.9300
C3 C4 1.364(10)
C3 H3 0.9300
C4 C5 1.388(10)
C4 H4 0.9300
C5 H5 0.9300
C6 C10 1.370(10)
C6 C7 1.381(11)
C6 H6 0.9300
C7 C8 1.398(11)
C7 H7 0.9300
C8 C9 1.372(10)
C8 H8 0.9300
C9 C10 1.340(9)
C9 H9 0.9300
C10 H10 0.9300
C11 C12 1.394(6)
C12 C13 1.376(7)
C12 H12 0.9300
C13 C14 1.377(8)
C13 H13 0.9300
C14 C15 1.366(8)
C14 H14 0.9300
C15 H15 0.9300
C17 C18 1.375(7)
C17 C22 1.376(7)
C18 C19 1.382(8)
C18 H18 0.9300
C19 C20 1.353(9)
C19 H19 0.9300
C20 C21 1.361(9)
C20 H20 0.9300
C21 C22 1.401(8)
C21 H21 0.9300
C22 H22 0.9300
C24 C29 1.365(7)
C24 C25 1.379(7)
C25 C26 1.366(8)
C25 H25 0.9300
C26 C27 1.366(10)
C26 H26 0.9300
C27 C28 1.348(10)
C27 H27 0.9300
C28 C29 1.391(9)
C28 H28 0.9300
C29 H29 0.9300
O3 C33 1.278(15)
O3 C30 1.286(17)
C30 C31 1.380(17)
C30 H30A 0.9700
C30 H30B 0.9700
C31 C32 1.342(17)
C31 H31A 0.9700
C31 H31B 0.9700
C32 C33 1.475(17)
C32 H32A 0.9700
C32 H32B 0.9700
C33 H33A 0.9700
C33 H33B 0.9700

loop_
_geom_torsion_atom_site_label_1
_geom_torsion_atom_site_label_2
_geom_torsion_atom_site_label_3
_geom_torsion_atom_site_label_4
_geom_torsion
Yb1 N1 C11 N2 -3.5(4)
N1 C11 N2 C16 -154.9(4)
C11 N2 C16 N3 -179.0(4)
N2 C16 N3 C23 2.1(7)
C16 N3 C23 O2 -14.8(7)
